data_7236608
loop_
_publ_author_name
'Kumar, Dheeraj'
'Imler, Gregory H.'
'Parrish, Damon A.'
'Shreeve, Jean'ne M.'

_publ_section_title
;
 Aminoacetonitrile as precursor for nitrogen rich stable and insensitive
 asymmetric N-methylene-C linked tetrazole-based energetic compounds
;
_journal_issue 32
_journal_name_full 'Journal of Materials Chemistry A'
_journal_page_first 16767
_journal_paper_doi 10.1039/C7TA05394K
_journal_volume 5
_journal_year 2017
_chemical_formula_moiety 'C3 H2 N10 O2, 2(C3 H7 N8)'
_chemical_formula_sum 'C9 H16 N26 O2'
_chemical_formula_weight 520.48
_space_group_crystal_system monoclinic
_space_group_IT_number 14
_space_group_name_Hall '-P 2yn'
_space_group_name_H-M_alt 'P 1 21/n 1'
_atom_sites_solution_hydrogens mixed
_audit_creation_method SHELXL-2014/7
_audit_update_record
;
2017-06-06 deposited with the CCDC.
2017-07-21 downloaded from the CCDC.
;
_cell_angle_alpha 90
_cell_angle_beta 91.2720(10)
_cell_angle_gamma 90
_cell_formula_units_Z 4
_cell_length_a 6.8412(2)
_cell_length_b 16.3568(4)
_cell_length_c 17.7892(4)
_cell_measurement_reflns_used 8927
_cell_measurement_temperature 150(2)
_cell_measurement_theta_max 29.905
_cell_measurement_theta_min 2.491
_cell_volume 1990.12(9)
_computing_cell_refinement 'Bruker APEX3 v2015.5-2 (Bruker, 2015)'
_computing_data_collection 'Bruker APEX3 v2015.5-2 (Bruker, 2015)'
_computing_data_reduction
;
Bruker SAINT v8.34A (Bruker, 2013), Bruker XPREP v2014/2 (Bruker, 2014)
;
_computing_molecular_graphics 'Bruker SHELXTL v2014/7 (Bruker, 2014)'
_computing_publication_material 'Bruker SHELXTL v2014/7 (Bruker, 2014)'
_computing_structure_refinement 'SHELXL-2014/7 (Sheldrick, 2014)'
_computing_structure_solution 'Bruker SHELXTL v2014/7 (Bruker, 2014)'
_diffrn_ambient_temperature 150(2)
_diffrn_measured_fraction_theta_full 0.999
_diffrn_measured_fraction_theta_max 0.968
_diffrn_measurement_device_type 'Bruker SMART APEX II CCD'
_diffrn_measurement_method '\w scans'
_diffrn_radiation_monochromator graphite
_diffrn_radiation_source 'fine focus sealed tube'
_diffrn_radiation_type MoK\a
_diffrn_radiation_wavelength 0.71073
_diffrn_reflns_av_R_equivalents 0.0240
_diffrn_reflns_av_unetI/netI 0.0210
_diffrn_reflns_Laue_measured_fraction_full 0.999
_diffrn_reflns_Laue_measured_fraction_max 0.968
_diffrn_reflns_limit_h_max 9
_diffrn_reflns_limit_h_min -9
_diffrn_reflns_limit_k_max 20
_diffrn_reflns_limit_k_min -22
_diffrn_reflns_limit_l_max 24
_diffrn_reflns_limit_l_min -24
_diffrn_reflns_number 23403
_diffrn_reflns_point_group_measured_fraction_full 0.999
_diffrn_reflns_point_group_measured_fraction_max 0.968
_diffrn_reflns_theta_full 25.242
_diffrn_reflns_theta_max 29.991
_diffrn_reflns_theta_min 2.290
_exptl_absorpt_coefficient_mu 0.138
_exptl_absorpt_correction_T_max 0.7460
_exptl_absorpt_correction_T_min 0.7087
_exptl_absorpt_correction_type multi-scan
_exptl_absorpt_process_details 'SADABS v2014/5 (Bruker, 2008)'
_exptl_crystal_colour 'clear colorless'
_exptl_crystal_density_diffrn 1.737
_exptl_crystal_description needle
_exptl_crystal_F_000 1072
_exptl_crystal_size_max 0.354
_exptl_crystal_size_mid 0.220
_exptl_crystal_size_min 0.105
_refine_diff_density_max 0.300
_refine_diff_density_min -0.337
_refine_diff_density_rms 0.068
_refine_ls_extinction_method none
_refine_ls_goodness_of_fit_ref 1.026
_refine_ls_hydrogen_treatment mixed
_refine_ls_matrix_type full
_refine_ls_number_parameters 354
_refine_ls_number_reflns 5613
_refine_ls_number_restraints 0
_refine_ls_restrained_S_all 1.026
_refine_ls_R_factor_all 0.0463
_refine_ls_R_factor_gt 0.0370
_refine_ls_shift/su_max 0.001
_refine_ls_shift/su_mean 0.000
_refine_ls_structure_factor_coef Fsqd
_refine_ls_weighting_details 'w=1/[\s^2^(Fo^2^)+(0.0532P)^2^+0.6089P] where P=(Fo^2^+2Fc^2^)/3'
_refine_ls_weighting_scheme calc
_refine_ls_wR_factor_gt 0.0922
_refine_ls_wR_factor_ref 0.0977
_reflns_Friedel_coverage 0.000
_reflns_number_gt 4696
_reflns_number_total 5613
_reflns_threshold_expression 'I > 2\s(I)'
_cod_data_source_file c7ta05394k2.cif
_cod_data_source_block compd13
_cod_original_sg_symbol_H-M 'P 21/n'
_cod_database_code 7236608
_shelx_shelxl_version_number 2014/7
_shelx_space_group_comment
;
The symmetry employed for this shelxl refinement is uniquely defined
by the following loop, which should always be used as a source of
symmetry information in preference to the above space-group names.
They are only intended as comments.
;
_shelx_estimated_absorpt_t_min 0.953
_shelx_estimated_absorpt_t_max 0.986

loop_
_space_group_symop_operation_xyz
'x, y, z'
'-x+1/2, y+1/2, -z+1/2'
'-x, -y, -z'
'x-1/2, -y-1/2, z-1/2'

loop_
_atom_site_label
_atom_site_type_symbol
_atom_site_fract_x
_atom_site_fract_y
_atom_site_fract_z
_atom_site_U_iso_or_equiv
_atom_site_adp_type
_atom_site_occupancy
_atom_site_site_symmetry_order
_atom_site_calc_flag
_atom_site_refinement_flags_posn
_atom_site_refinement_flags_adp
O1 O 0.70511(14) 0.80295(5) 0.99564(5) 0.02233(19) Uani 1 1 d . .
O2 O 0.74244(14) 0.93496(5) 0.99702(5) 0.02297(19) Uani 1 1 d . .
N3 N 0.75206(14) 0.86777(6) 0.96314(5) 0.01591(19) Uani 1 1 d . .
N4 N 0.80873(14) 0.85946(6) 0.89271(5) 0.01661(19) Uani 1 1 d . .
C5 C 0.86551(15) 0.92981(7) 0.85776(6) 0.0141(2) Uani 1 1 d . .
N6 N 0.88113(15) 1.00779(6) 0.87893(6) 0.0181(2) Uani 1 1 d . .
N7 N 0.94099(15) 1.04874(6) 0.81683(6) 0.0198(2) Uani 1 1 d . .
N8 N 0.96303(14) 1.00040(6) 0.76017(6) 0.0182(2) Uani 1 1 d . .
N9 N 0.91923(13) 0.92455(5) 0.78502(5) 0.01461(18) Uani 1 1 d . .
C10 C 0.90498(17) 0.85366(7) 0.73437(6) 0.0166(2) Uani 1 1 d . .
H10A H 0.7761 0.8541 0.7080 0.020 Uiso 1 1 calc R U
H10B H 0.9147 0.8027 0.7643 0.020 Uiso 1 1 calc R U
C11 C 1.06315(16) 0.85485(6) 0.67787(6) 0.0147(2) Uani 1 1 d . .
N12 N 1.07245(15) 0.90657(6) 0.62024(5) 0.0190(2) Uani 1 1 d . .
N13 N 1.23959(15) 0.88660(6) 0.58624(6) 0.0204(2) Uani 1 1 d . .
N14 N 1.32377(15) 0.82531(6) 0.62221(5) 0.0192(2) Uani 1 1 d . .
N15 N 1.21451(14) 0.80320(6) 0.68054(5) 0.01675(19) Uani 1 1 d . .
N16 N 0.62227(16) 0.70368(7) 0.60400(6) 0.0205(2) Uani 1 1 d . .
H16A H 0.594(2) 0.6632(10) 0.6323(9) 0.025 Uiso 1 1 d . U
H16B H 0.549(2) 0.7481(10) 0.6080(9) 0.025 Uiso 1 1 d . U
C17 C 0.68862(16) 0.68798(7) 0.53567(6) 0.0150(2) Uani 1 1 d . .
N18 N 0.73879(14) 0.74506(6) 0.48494(5) 0.01473(18) Uani 1 1 d . .
N19 N 0.75313(14) 0.83010(6) 0.48145(6) 0.01701(19) Uani 1 1 d . .
C20 C 0.82936(16) 0.83990(7) 0.41462(6) 0.0159(2) Uani 1 1 d . .
N21 N 0.86515(15) 0.91143(6) 0.38148(6) 0.0227(2) Uani 1 1 d . .
H21A H 0.8373 0.9574 0.4045 0.027 Uiso 1 1 calc R U
H21B H 0.9165 0.9126 0.3366 0.027 Uiso 1 1 calc R U
N22 N 0.86517(14) 0.76665(6) 0.37692(5) 0.01541(18) Uani 1 1 d . .
N23 N 0.96252(16) 0.76297(7) 0.30901(6) 0.0212(2) Uani 1 1 d . .
H23A H 0.886(3) 0.7385(11) 0.2762(10) 0.036(5) Uiso 1 1 d . .
H23B H 1.076(3) 0.7341(11) 0.3168(10) 0.041(5) Uiso 1 1 d . .
C24 C 0.80778(15) 0.70588(7) 0.42398(6) 0.0138(2) Uani 1 1 d . .
N25 N 0.80457(14) 0.62593(6) 0.42960(5) 0.01543(19) Uani 1 1 d . .
N26 N 0.72614(14) 0.61654(6) 0.50164(5) 0.01600(19) Uani 1 1 d . .
H26 H 0.7039 0.5686 0.5223 0.019 Uiso 1 1 calc R U
N27 N 0.39240(16) 1.12759(6) 0.85841(6) 0.0218(2) Uani 1 1 d . .
H27A H 0.3531 1.1124 0.9031 0.026 Uiso 1 1 calc R U
H27B H 0.4055 1.1798 0.8479 0.026 Uiso 1 1 calc R U
C28 C 0.43183(15) 1.07185(7) 0.80711(6) 0.0144(2) Uani 1 1 d . .
N29 N 0.49833(13) 1.08593(5) 0.73765(5) 0.01424(18) Uani 1 1 d . .
N30 N 0.55562(14) 1.15289(6) 0.69470(5) 0.01568(18) Uani 1 1 d . .
C31 C 0.61839(15) 1.11557(6) 0.63334(6) 0.0137(2) Uani 1 1 d . .
N32 N 0.69375(14) 1.15138(6) 0.57387(5) 0.01777(19) Uani 1 1 d . .
H32A H 0.7060 1.2049 0.5726 0.021 Uiso 1 1 calc R U
H32B H 0.7316 1.1216 0.5356 0.021 Uiso 1 1 calc R U
N33 N 0.60410(14) 1.03050(6) 0.63617(5) 0.01451(18) Uani 1 1 d . .
N34 N 0.65849(16) 0.98067(6) 0.57635(6) 0.01793(19) Uani 1 1 d . .
H34A H 0.767(2) 0.9527(10) 0.5889(9) 0.022 Uiso 1 1 d . U
H34B H 0.564(2) 0.9470(10) 0.5656(9) 0.022 Uiso 1 1 d . U
C35 C 0.52730(15) 1.01208(6) 0.70456(6) 0.0136(2) Uani 1 1 d . .
N36 N 0.48365(14) 0.94961(6) 0.74667(5) 0.01614(19) Uani 1 1 d . .
N37 N 0.42126(14) 0.99012(6) 0.81194(5) 0.01555(19) Uani 1 1 d . .
H37 H 0.3795 0.9643 0.8519 0.019 Uiso 1 1 calc R U

loop_
_atom_site_aniso_label
_atom_site_aniso_U_11
_atom_site_aniso_U_22
_atom_site_aniso_U_33
_atom_site_aniso_U_23
_atom_site_aniso_U_13
_atom_site_aniso_U_12
O1 0.0368(5) 0.0144(4) 0.0162(4) 0.0023(3) 0.0069(3) 0.0008(3)
O2 0.0376(5) 0.0146(4) 0.0170(4) -0.0060(3) 0.0087(4) -0.0024(3)
N3 0.0202(4) 0.0133(4) 0.0142(4) -0.0018(3) 0.0018(4) 0.0012(3)
N4 0.0239(5) 0.0138(4) 0.0123(4) -0.0016(3) 0.0045(4) 0.0004(4)
C5 0.0142(4) 0.0149(5) 0.0134(5) -0.0026(4) 0.0017(4) 0.0013(4)
N6 0.0234(5) 0.0137(4) 0.0174(5) -0.0024(4) 0.0038(4) -0.0015(4)
N7 0.0256(5) 0.0154(4) 0.0186(5) -0.0025(4) 0.0052(4) -0.0020(4)
N8 0.0229(5) 0.0122(4) 0.0196(5) -0.0007(4) 0.0048(4) -0.0014(4)
N9 0.0176(4) 0.0121(4) 0.0142(4) -0.0011(3) 0.0036(3) 0.0001(3)
C10 0.0217(5) 0.0133(5) 0.0150(5) -0.0029(4) 0.0047(4) -0.0010(4)
C11 0.0203(5) 0.0119(5) 0.0121(5) -0.0017(4) 0.0022(4) -0.0002(4)
N12 0.0264(5) 0.0161(4) 0.0147(4) 0.0008(4) 0.0041(4) 0.0035(4)
N13 0.0288(5) 0.0159(4) 0.0167(5) -0.0007(4) 0.0081(4) 0.0000(4)
N14 0.0241(5) 0.0165(4) 0.0173(4) -0.0010(4) 0.0068(4) 0.0000(4)
N15 0.0210(4) 0.0144(4) 0.0150(4) 0.0008(3) 0.0043(3) 0.0015(3)
N16 0.0287(5) 0.0154(5) 0.0179(5) 0.0024(4) 0.0096(4) 0.0052(4)
C17 0.0160(5) 0.0122(5) 0.0168(5) 0.0013(4) 0.0018(4) 0.0016(4)
N18 0.0192(4) 0.0098(4) 0.0154(4) -0.0003(3) 0.0039(3) 0.0015(3)
N19 0.0211(5) 0.0086(4) 0.0214(5) -0.0001(3) 0.0022(4) 0.0010(3)
C20 0.0156(5) 0.0118(5) 0.0204(5) 0.0008(4) -0.0017(4) 0.0002(4)
N21 0.0263(5) 0.0137(5) 0.0283(5) 0.0067(4) 0.0015(4) -0.0023(4)
N22 0.0186(4) 0.0128(4) 0.0149(4) 0.0014(3) 0.0030(3) -0.0005(3)
N23 0.0233(5) 0.0270(5) 0.0133(4) -0.0003(4) 0.0048(4) -0.0052(4)
C24 0.0147(4) 0.0129(5) 0.0139(5) -0.0012(4) 0.0014(4) -0.0001(4)
N25 0.0194(4) 0.0127(4) 0.0143(4) 0.0005(3) 0.0036(3) -0.0007(3)
N26 0.0215(4) 0.0114(4) 0.0153(4) 0.0015(3) 0.0050(4) 0.0006(3)
N27 0.0353(6) 0.0155(5) 0.0151(5) -0.0011(4) 0.0091(4) -0.0001(4)
C28 0.0161(5) 0.0146(5) 0.0126(5) 0.0017(4) 0.0016(4) -0.0004(4)
N29 0.0195(4) 0.0106(4) 0.0127(4) 0.0006(3) 0.0030(3) 0.0000(3)
N30 0.0216(4) 0.0110(4) 0.0146(4) 0.0020(3) 0.0038(3) -0.0018(3)
C31 0.0138(4) 0.0124(5) 0.0148(5) 0.0002(4) -0.0005(4) -0.0003(4)
N32 0.0241(5) 0.0147(4) 0.0147(4) 0.0021(3) 0.0051(4) -0.0022(4)
N33 0.0193(4) 0.0117(4) 0.0127(4) -0.0003(3) 0.0042(3) 0.0001(3)
N34 0.0241(5) 0.0146(4) 0.0153(5) -0.0037(3) 0.0039(4) 0.0014(4)
C35 0.0147(4) 0.0121(5) 0.0140(5) -0.0006(4) 0.0016(4) 0.0010(4)
N36 0.0201(4) 0.0133(4) 0.0152(4) 0.0004(3) 0.0043(3) 0.0008(3)
N37 0.0209(4) 0.0125(4) 0.0134(4) 0.0019(3) 0.0044(3) -0.0005(3)

loop_
_atom_type_symbol
_atom_type_description
_atom_type_scat_dispersion_real
_atom_type_scat_dispersion_imag
_atom_type_scat_source
C C 0.0033 0.0016 'International Tables Vol C Tables 4.2.6.8 and 6.1.1.4'
H H 0.0000 0.0000 'International Tables Vol C Tables 4.2.6.8 and 6.1.1.4'
N N 0.0061 0.0033 'International Tables Vol C Tables 4.2.6.8 and 6.1.1.4'
O O 0.0106 0.0060 'International Tables Vol C Tables 4.2.6.8 and 6.1.1.4'

loop_
_geom_angle_atom_site_label_1
_geom_angle_atom_site_label_2
_geom_angle_atom_site_label_3
_geom_angle
O1 N3 O2 120.15(9)
O1 N3 N4 115.62(9)
O2 N3 N4 124.23(9)
N3 N4 C5 115.77(9)
N6 C5 N9 107.97(9)
N6 C5 N4 134.25(10)
N9 C5 N4 117.77(9)
C5 N6 N7 105.35(9)
N8 N7 N6 111.95(9)
N7 N8 N9 106.00(9)
N8 N9 C5 108.68(9)
N8 N9 C10 122.35(9)
C5 N9 C10 128.26(9)
N9 C10 C11 111.28(9)
N9 C10 H10A 109.4
C11 C10 H10A 109.4
N9 C10 H10B 109.4
C11 C10 H10B 109.4
H10A C10 H10B 108.0
N12 C11 N15 112.25(10)
N12 C11 C10 125.05(10)
N15 C11 C10 122.70(10)
C11 N12 N13 104.33(9)
N14 N13 N12 109.48(9)
N13 N14 N15 109.65(9)
C11 N15 N14 104.28(9)
C17 N16 H16A 118.3(11)
C17 N16 H16B 115.8(10)
H16A N16 H16B 116.9(14)
N16 C17 N26 130.64(10)
N16 C17 N18 125.05(10)
N26 C17 N18 104.28(9)
C17 N18 C24 107.87(9)
C17 N18 N19 137.64(9)
C24 N18 N19 114.21(9)
C20 N19 N18 101.00(9)
N19 C20 N21 125.79(11)
N19 C20 N22 113.92(9)
N21 C20 N22 120.24(11)
C20 N21 H21A 120.0
C20 N21 H21B 120.0
H21A N21 H21B 120.0
C24 N22 N23 130.59(9)
C24 N22 C20 105.94(9)
N23 N22 C20 123.04(9)
N22 N23 H23A 108.1(12)
N22 N23 H23B 108.0(11)
H23A N23 H23B 111.0(16)
N25 C24 N18 113.84(10)
N25 C24 N22 141.21(10)
N18 C24 N22 104.90(9)
C24 N25 N26 100.69(9)
C17 N26 N25 113.30(9)
C17 N26 H26 123.4
N25 N26 H26 123.4
C28 N27 H27A 120.0
C28 N27 H27B 120.0
H27A N27 H27B 120.0
N27 C28 N37 129.11(10)
N27 C28 N29 126.44(10)
N37 C28 N29 104.42(9)
C28 N29 C35 107.51(9)
C28 N29 N30 137.82(9)
C35 N29 N30 114.48(9)
C31 N30 N29 100.88(8)
N32 C31 N30 126.26(10)
N32 C31 N33 119.92(10)
N30 C31 N33 113.80(9)
C31 N32 H32A 120.0
C31 N32 H32B 120.0
H32A N32 H32B 120.0
C35 N33 C31 106.27(9)
C35 N33 N34 131.45(9)
C31 N33 N34 122.27(9)
N33 N34 H34A 109.9(10)
N33 N34 H34B 109.3(10)
H34A N34 H34B 109.9(14)
N36 C35 N29 114.17(10)
N36 C35 N33 141.18(10)
N29 C35 N33 104.56(9)
C35 N36 N37 100.48(8)
C28 N37 N36 113.42(9)
C28 N37 H37 123.3
N36 N37 H37 123.3

loop_
_geom_bond_atom_site_label_1
_geom_bond_atom_site_label_2
_geom_bond_distance
O1 N3 1.2530(12)
O2 N3 1.2559(12)
N3 N4 1.3267(13)
N4 C5 1.3683(14)
C5 N6 1.3336(14)
C5 N9 1.3556(14)
N6 N7 1.3627(14)
N7 N8 1.2925(14)
N8 N9 1.3530(13)
N9 C10 1.4704(14)
C10 C11 1.4932(15)
C10 H10A 0.9900
C10 H10B 0.9900
C11 N12 1.3316(14)
C11 N15 1.3364(14)
N12 N13 1.3456(14)
N13 N14 1.3153(14)
N14 N15 1.3418(13)
N16 C17 1.3320(14)
N16 H16A 0.856(17)
N16 H16B 0.885(17)
C17 N26 1.3434(14)
C17 N18 1.3482(14)
N18 C24 1.3535(14)
N18 N19 1.3960(12)
N19 C20 1.3185(15)
C20 N21 1.3352(14)
C20 N22 1.3975(14)
N21 H21A 0.8800
N21 H21B 0.8800
N22 C24 1.3629(14)
N22 N23 1.3936(13)
N23 H23A 0.872(19)
N23 H23B 0.915(19)
C24 N25 1.3117(14)
N25 N26 1.4087(13)
N26 H26 0.8800
N27 C28 1.3219(14)
N27 H27A 0.8800
N27 H27B 0.8800
C28 N37 1.3418(14)
C28 N29 1.3461(13)
N29 C35 1.3602(13)
N29 N30 1.3965(12)
N30 C31 1.3301(14)
C31 N32 1.3237(14)
C31 N33 1.3958(14)
N32 H32A 0.8800
N32 H32B 0.8800
N33 C35 1.3694(14)
N33 N34 1.3976(13)
N34 H34A 0.899(16)
N34 H34B 0.867(16)
C35 N36 1.3055(14)
N36 N37 1.4112(13)
N37 H37 0.8800

loop_
_geom_hbond_atom_site_label_D
_geom_hbond_atom_site_label_H
_geom_hbond_atom_site_label_A
_geom_hbond_distance_DH
_geom_hbond_distance_HA
_geom_hbond_distance_DA
_geom_hbond_angle_DHA
_geom_hbond_site_symmetry_A
N16 H16A N6 0.856(17) 2.556(17) 3.2186(14) 135.0(14) 2_646
N16 H16A N7 0.856(17) 2.096(17) 2.9361(15) 166.9(15) 2_646
N16 H16B N14 0.885(17) 2.014(17) 2.8744(14) 163.6(14) 1_455
N21 H21A N13 0.88 2.61 3.4315(15) 155.6 3_776
N21 H21A N12 0.88 2.35 3.0078(14) 131.4 3_776
N21 H21B N8 0.88 2.39 3.1532(15) 144.7 3_776
N23 H23A N15 0.872(19) 2.157(19) 3.0168(15) 168.9(16) 4_575
N23 H23B N4 0.915(19) 2.571(19) 3.4176(15) 154.1(15) 4_675
N26 H26 O2 0.88 2.24 2.9778(13) 140.6 2_646
N26 H26 N6 0.88 2.11 2.8784(13) 145.1 2_646
N27 H27A O1 0.88 2.31 2.9247(13) 126.6 3_677
N27 H27A O2 0.88 2.06 2.9355(13) 174.1 3_677
N27 H27A N3 0.88 2.52 3.3466(14) 156.2 3_677
N27 H27B N15 0.88 2.23 3.0403(14) 152.6 2_656
N32 H32A O1 0.88 2.11 2.8623(13) 143.2 2_656
N32 H32A N4 0.88 2.60 3.4551(14) 162.8 2_656
N32 H32B N13 0.88 2.19 2.9604(14) 146.7 3_776
N34 H34A N12 0.899(16) 2.277(16) 3.1624(15) 168.6(14) .
N34 H34B N13 0.867(16) 2.465(16) 3.2608(15) 152.9(14) 1_455
N37 H37 N25 0.88 2.09 2.9488(13) 163.8 4_576

loop_
_geom_torsion_atom_site_label_1
_geom_torsion_atom_site_label_2
_geom_torsion_atom_site_label_3
_geom_torsion_atom_site_label_4
_geom_torsion
O1 N3 N4 C5 -178.18(9)
O2 N3 N4 C5 2.35(16)
N3 N4 C5 N6 1.38(19)
N3 N4 C5 N9 -178.14(9)
N9 C5 N6 N7 1.29(12)
N4 C5 N6 N7 -178.27(12)
C5 N6 N7 N8 -0.32(13)
N6 N7 N8 N9 -0.78(13)
N7 N8 N9 C5 1.58(12)
N7 N8 N9 C10 172.71(10)
N6 C5 N9 N8 -1.81(12)
N4 C5 N9 N8 177.83(9)
N6 C5 N9 C10 -172.26(10)
N4 C5 N9 C10 7.39(16)
N8 N9 C10 C11 40.87(14)
C5 N9 C10 C11 -149.86(11)
N9 C10 C11 N12 -71.56(14)
N9 C10 C11 N15 107.81(12)
N15 C11 N12 N13 -0.92(13)
C10 C11 N12 N13 178.52(10)
C11 N12 N13 N14 0.45(12)
N12 N13 N14 N15 0.15(13)
N12 C11 N15 N14 1.00(13)
C10 C11 N15 N14 -178.44(10)
N13 N14 N15 C11 -0.68(12)
N16 C17 N18 C24 177.13(11)
N26 C17 N18 C24 -1.38(12)
N16 C17 N18 N19 3.8(2)
N26 C17 N18 N19 -174.71(12)
C17 N18 N19 C20 174.58(13)
C24 N18 N19 C20 1.54(12)
N18 N19 C20 N21 176.64(11)
N18 N19 C20 N22 -0.68(12)
N19 C20 N22 C24 -0.33(13)
N21 C20 N22 C24 -177.82(10)
N19 C20 N22 N23 -173.54(10)
N21 C20 N22 N23 8.97(16)
C17 N18 C24 N25 1.08(13)
N19 N18 C24 N25 176.15(9)
C17 N18 C24 N22 -176.87(9)
N19 N18 C24 N22 -1.79(12)
N23 N22 C24 N25 -3.3(2)
C20 N22 C24 N25 -175.78(14)
N23 N22 C24 N18 173.72(11)
C20 N22 C24 N18 1.23(11)
N18 C24 N25 N26 -0.26(12)
N22 C24 N25 N26 176.57(14)
N16 C17 N26 N25 -177.09(11)
N18 C17 N26 N25 1.30(12)
C24 N25 N26 C17 -0.67(12)
N27 C28 N29 C35 177.44(11)
N37 C28 N29 C35 -0.91(12)
N27 C28 N29 N30 3.0(2)
N37 C28 N29 N30 -175.36(12)
C28 N29 N30 C31 175.00(12)
C35 N29 N30 C31 0.82(12)
N29 N30 C31 N32 -178.59(10)
N29 N30 C31 N33 -0.30(12)
N32 C31 N33 C35 178.13(10)
N30 C31 N33 C35 -0.28(12)
N32 C31 N33 N34 -3.11(16)
N30 C31 N33 N34 178.48(10)
C28 N29 C35 N36 0.47(13)
N30 N29 C35 N36 176.38(9)
C28 N29 C35 N33 -176.92(9)
N30 N29 C35 N33 -1.01(12)
C31 N33 C35 N36 -175.46(14)
N34 N33 C35 N36 5.9(2)
C31 N33 C35 N29 0.74(11)
N34 N33 C35 N29 -177.86(11)
N29 C35 N36 N37 0.17(12)
N33 C35 N36 N37 176.14(14)
N27 C28 N37 N36 -177.20(11)
N29 C28 N37 N36 1.09(12)
C35 N36 N37 C28 -0.79(12)
